data_4060264
_journal_name_full Organometallics
_journal_paper_doi 10.1021/om034274h
_journal_year 2004
_chemical_formula_sum 'C15 H25 B6 P'
_chemical_formula_weight 301.18
_space_group_IT_number 14
_symmetry_cell_setting monoclinic
_symmetry_space_group_name_Hall '-P 2yn'
_symmetry_space_group_name_H-M 'P 1 21/n 1'
_atom_sites_solution_hydrogens geom
_atom_sites_solution_primary direct
_cell_angle_alpha 90.00
_cell_angle_beta 93.687(1)
_cell_angle_gamma 90.00
_cell_formula_units_Z 4
_cell_length_a 8.9973(3)
_cell_length_b 10.9389(2)
_cell_length_c 18.3373(6)
_cell_measurement_temperature 180(2)
_cell_volume 1801.03(9)
_diffrn_ambient_temperature 180(2)
_diffrn_measurement_device 'image plate area detector'
_diffrn_measurement_device_type 'Rigaku R-AXIS IIc'
_diffrn_measurement_method '\f oscillations'
_diffrn_radiation_monochromator graphite
_diffrn_radiation_source 'rotating anode'
_diffrn_radiation_type MoK\a
_diffrn_radiation_wavelength 0.71069
_diffrn_reflns_av_R_equivalents 0.0565
_diffrn_reflns_av_sigmaI/netI 0.0353
_diffrn_reflns_limit_h_max 9
_diffrn_reflns_limit_h_min -10
_diffrn_reflns_limit_k_max 13
_diffrn_reflns_limit_k_min -13
_diffrn_reflns_limit_l_max 22
_diffrn_reflns_limit_l_min -22
_diffrn_reflns_number 13529
_diffrn_reflns_theta_max 25.34
_diffrn_reflns_theta_min 2.59
_exptl_absorpt_coefficient_mu 0.142
_exptl_absorpt_correction_type none
_exptl_crystal_density_diffrn 1.111
_exptl_crystal_F_000 640
_exptl_crystal_size_max 0.48
_exptl_crystal_size_mid 0.10
_exptl_crystal_size_min 0.07
_refine_ls_extinction_method none
_refine_ls_goodness_of_fit_all 1.194
_refine_ls_goodness_of_fit_obs 1.222
_refine_ls_hydrogen_treatment mixed
_refine_ls_matrix_type full
_refine_ls_number_parameters 248
_refine_ls_number_reflns 3250
_refine_ls_number_restraints 0
_refine_ls_restrained_S_all 1.194
_refine_ls_restrained_S_obs 1.222
_refine_ls_R_factor_all 0.0734
_refine_ls_R_factor_obs 0.0646
_refine_ls_shift/esd_max 0.000
_refine_ls_shift/esd_mean 0.000
_refine_ls_structure_factor_coef Fsqd
_refine_ls_weighting_details 'w=1/[\s^2^(Fo^2^)+(0.0301P)^2^+1.9279P] where P=(Fo^2^+2Fc^2^)/3'
_refine_ls_weighting_scheme calc
_refine_ls_wR_factor_all 0.1303
_refine_ls_wR_factor_obs 0.1264
_reflns_number_observed 2945
_reflns_number_total 3250
_reflns_observed_criterion >2sigma(I)
_cod_depositor_comments
;
The following automatic conversions were performed:

'_refine_ls_weighting_scheme' value 'calc
w=1/[\s^2^(Fo^2^)+(0.0301P)^2^+1.9279P] where P=(Fo^2^+2Fc^2^)/3' was
changed to 'calc'. New tag '_refine_ls_weighting_details' was
created. The value of the new tag was set to
'w=1/[\s^2^(Fo^2^)+(0.0301P)^2^+1.9279P] where P=(Fo^2^+2Fc^2^)/3'.

Automatic conversion script
Id: cif_fix_values 3143 2015-03-26 13:38:13Z robertas 
;
_cod_original_sg_symbol_H-M 'P 21/n'
_cod_database_code 4060264

loop_
_symmetry_equiv_pos_as_xyz
'x, y, z'
'-x+1/2, y+1/2, -z+1/2'
'-x, -y, -z'
'x-1/2, -y-1/2, z-1/2'

loop_
_atom_site_aniso_label
_atom_site_aniso_U_11
_atom_site_aniso_U_22
_atom_site_aniso_U_33
_atom_site_aniso_U_23
_atom_site_aniso_U_13
_atom_site_aniso_U_12
P9 0.0240(3) 0.0288(4) 0.0245(3) 0.0003(3) 0.0006(2) 0.0012(3)
B1 0.030(2) 0.026(2) 0.0268(15) 0.0030(12) 0.0015(12) 0.0012(12)
B2 0.030(2) 0.026(2) 0.030(2) -0.0026(12) 0.0013(12) 0.0005(12)
B3 0.028(2) 0.030(2) 0.030(2) 0.0019(13) 0.0030(12) 0.0038(12)
B4 0.033(2) 0.029(2) 0.034(2) -0.0047(13) 0.0000(13) 0.0017(13)
B5 0.034(2) 0.031(2) 0.031(2) -0.0005(13) 0.0047(13) 0.0015(13)
B6 0.0264(15) 0.030(2) 0.035(2) 0.0040(13) 0.0025(12) 0.0011(12)
C7 0.0255(13) 0.0346(15) 0.0281(14) 0.0003(11) -0.0028(11) 0.0004(11)
C8 0.0263(13) 0.0288(14) 0.040(2) 0.0050(12) 0.0003(11) 0.0011(11)
C8A 0.031(2) 0.045(2) 0.061(2) 0.004(2) -0.0018(14) -0.0035(13)
C10 0.0260(13) 0.0267(13) 0.0278(13) 0.0000(10) 0.0012(10) -0.0014(10)
C11 0.037(2) 0.050(2) 0.0258(14) -0.0031(12) 0.0000(11) 0.0090(13)
C12 0.035(2) 0.059(2) 0.040(2) -0.0069(15) 0.0063(13) 0.0159(14)
C13 0.032(2) 0.057(2) 0.045(2) -0.001(2) -0.0022(13) 0.0140(14)
C14 0.038(2) 0.067(2) 0.033(2) 0.0052(14) -0.0057(13) 0.0113(15)
C15 0.0312(15) 0.054(2) 0.0276(14) -0.0006(13) 0.0038(11) 0.0071(13)
C16 0.0238(13) 0.0374(15) 0.0296(13) 0.0018(12) 0.0007(10) -0.0006(11)
C17 0.033(2) 0.046(2) 0.035(2) -0.0034(13) 0.0026(12) 0.0017(13)
C18 0.037(2) 0.071(2) 0.041(2) -0.011(2) 0.0068(13) 0.008(2)
C19 0.036(2) 0.089(3) 0.036(2) 0.007(2) 0.0101(13) -0.003(2)
C20 0.039(2) 0.066(2) 0.051(2) 0.020(2) 0.0111(14) -0.005(2)
C21 0.036(2) 0.044(2) 0.044(2) 0.0076(14) 0.0062(13) -0.0018(13)

loop_
_atom_site_label
_atom_site_type_symbol
_atom_site_fract_x
_atom_site_fract_y
_atom_site_fract_z
_atom_site_U_iso_or_equiv
_atom_site_thermal_displace_type
_atom_site_occupancy
_atom_site_calc_flag
_atom_site_refinement_flags
_atom_site_disorder_group
P9 P 0.59246(7) 0.66261(6) 0.10948(4) 0.0258(2) Uani 1 d . .
B1 B 0.6696(3) 0.4212(3) 0.2686(2) 0.0276(6) Uani 1 d . .
B2 B 0.6687(3) 0.4080(3) 0.1703(2) 0.0289(6) Uani 1 d . .
B3 B 0.8445(3) 0.4351(3) 0.2229(2) 0.0295(7) Uani 1 d . .
B4 B 0.8010(3) 0.5436(3) 0.3040(2) 0.0321(7) Uani 1 d . .
B5 B 0.6003(4) 0.5532(3) 0.3033(2) 0.0318(7) Uani 1 d . .
B6 B 0.5094(3) 0.4925(3) 0.2201(2) 0.0307(7) Uani 1 d . .
C7 C 0.5570(3) 0.5138(3) 0.13738(14) 0.0296(6) Uani 1 d . .
C8 C 0.9054(3) 0.5687(2) 0.2407(2) 0.0318(6) Uani 1 d . .
C8A C 1.0705(3) 0.5886(3) 0.2613(2) 0.0457(8) Uani 1 d . .
H8A H 1.0858(5) 0.6706(7) 0.2789(11) 0.068 Uiso 1 calc R .
H8A' H 1.1265(4) 0.5760(19) 0.2191(3) 0.068 Uiso 1 calc R .
H8A" H 1.1031(6) 0.5318(14) 0.2989(9) 0.068 Uiso 1 calc R .
C10 C 0.4181(3) 0.7376(2) 0.08630(14) 0.0268(6) Uani 1 d . .
C11 C 0.3293(3) 0.7711(3) 0.14229(15) 0.0374(7) Uani 1 d . .
H11 H 0.3645(3) 0.7611(3) 0.19072(15) 0.050 Uiso 1 calc R .
C12 C 0.1884(3) 0.8193(3) 0.1263(2) 0.0447(8) Uani 1 d . .
H12 H 0.1292(3) 0.8411(3) 0.1639(2) 0.059 Uiso 1 calc R .
C13 C 0.1363(3) 0.8347(3) 0.0549(2) 0.0448(8) Uani 1 d . .
H13 H 0.0420(3) 0.8674(3) 0.0442(2) 0.060 Uiso 1 calc R .
C14 C 0.2233(3) 0.8019(3) -0.0012(2) 0.0462(8) Uani 1 d . .
H14 H 0.1874(3) 0.8122(3) -0.0495(2) 0.062 Uiso 1 calc R .
C15 C 0.3641(3) 0.7535(3) 0.01443(15) 0.0376(7) Uani 1 d . .
H15 H 0.4227(3) 0.7317(3) -0.02347(15) 0.050 Uiso 1 calc R .
C16 C 0.7046(3) 0.6743(3) 0.03227(14) 0.0303(6) Uani 1 d . .
C17 C 0.7650(3) 0.5700(3) 0.0027(2) 0.0383(7) Uani 1 d . .
H17 H 0.7532(3) 0.4943(3) 0.0247(2) 0.051 Uiso 1 calc R .
C18 C 0.8432(3) 0.5794(3) -0.0600(2) 0.0493(8) Uani 1 d . .
H18 H 0.8844(3) 0.5100(3) -0.0799(2) 0.066 Uiso 1 calc R .
C19 C 0.8598(3) 0.6912(4) -0.0927(2) 0.0536(9) Uani 1 d . .
H19 H 0.9108(3) 0.6969(4) -0.1351(2) 0.071 Uiso 1 calc R .
C20 C 0.8015(4) 0.7947(3) -0.0631(2) 0.0517(9) Uani 1 d . .
H20 H 0.8138(4) 0.8700(3) -0.0855(2) 0.069 Uiso 1 calc R .
C21 C 0.7249(3) 0.7877(3) -0.0004(2) 0.0411(7) Uani 1 d . .
H21 H 0.6870(3) 0.8582(3) 0.0199(2) 0.055 Uiso 1 calc R .
H1 H 0.6506(28) 0.3406(25) 0.3004(14) 0.030(7) Uiso 1 d . .
H2 H 0.6392(29) 0.3115(24) 0.1527(14) 0.031(7) Uiso 1 d . .
H3 H 0.9113(29) 0.3524(24) 0.2359(14) 0.030(7) Uiso 1 d . .
H4 H 0.8523(31) 0.5271(25) 0.3594(16) 0.037(8) Uiso 1 d . .
H5 H 0.5393(30) 0.5445(25) 0.3568(15) 0.038(8) Uiso 1 d . .
H6 H 0.3999(29) 0.4519(23) 0.2256(13) 0.027(7) Uiso 1 d . .
H7 H 0.4859(30) 0.4848(25) 0.1023(15) 0.031(7) Uiso 1 d . .
H8 H 0.8685(31) 0.6291(26) 0.2019(15) 0.036(8) Uiso 1 d . .
H9 H 0.6551(27) 0.7280(22) 0.1637(13) 0.022(6) Uiso 1 d . .
H23 H 0.8057(32) 0.4282(26) 0.1560(16) 0.041(8) Uiso 1 d . .
H45 H 0.6892(35) 0.6303(29) 0.3083(16) 0.051(9) Uiso 1 d . .
H56 H 0.5207(32) 0.6019(27) 0.2547(15) 0.043(8) Uiso 1 d . .
